data_7237551
loop_
_publ_author_name
'Mullin, William J.'
'Pawle, Robert H.'
'Sharber, Seth A.'
'M\"uller, Peter'
'Thomas, Samuel W.'

_publ_section_title
;
 Programmed twisting of phenylene--ethynylene linkages from aromatic
 stacking interactions
;
_journal_issue 5
_journal_name_full 'Journal of Materials Chemistry C'
_journal_page_first 1198
_journal_paper_doi 10.1039/C8TC05612A
_journal_volume 7
_journal_year 2019
_chemical_formula_sum 'C40 H16 F10 O4 S2'
_chemical_formula_weight 814.65
_space_group_crystal_system monoclinic
_space_group_IT_number 14
_space_group_name_Hall '-P 2ybc'
_space_group_name_H-M_alt 'P 1 21/c 1'
_atom_sites_solution_hydrogens geom
_audit_creation_method SHELXL-2014/7
_audit_update_record
;
2018-10-24 deposited with the CCDC.
2018-12-18 downloaded from the CCDC.
;
_cell_angle_alpha 90
_cell_angle_beta 93.92(2)
_cell_angle_gamma 90
_cell_formula_units_Z 2
_cell_length_a 17.738(18)
_cell_length_b 5.738(6)
_cell_length_c 16.944(16)
_cell_measurement_reflns_used 6646
_cell_measurement_temperature 297(2)
_cell_measurement_theta_max 23.18
_cell_measurement_theta_min 2.30
_cell_volume 1721(3)
_computing_structure_refinement 'SHELXL-2014/7 (Sheldrick, 2014)'
_diffrn_ambient_temperature 297(2)
_diffrn_measured_fraction_theta_full 0.830
_diffrn_measured_fraction_theta_max 0.830
_diffrn_measurement_device_type 'Bruker APEX-II CCD'
_diffrn_measurement_method '\f and \w scans'
_diffrn_radiation_type MoK\a
_diffrn_radiation_wavelength 0.71073
_diffrn_reflns_av_R_equivalents 0.0391
_diffrn_reflns_av_unetI/netI 0.0251
_diffrn_reflns_Laue_measured_fraction_full 0.830
_diffrn_reflns_Laue_measured_fraction_max 0.830
_diffrn_reflns_limit_h_max 19
_diffrn_reflns_limit_h_min -19
_diffrn_reflns_limit_k_max 6
_diffrn_reflns_limit_k_min -6
_diffrn_reflns_limit_l_max 18
_diffrn_reflns_limit_l_min -18
_diffrn_reflns_number 13709
_diffrn_reflns_point_group_measured_fraction_full 0.830
_diffrn_reflns_point_group_measured_fraction_max 0.830
_diffrn_reflns_theta_full 23.726
_diffrn_reflns_theta_max 23.726
_diffrn_reflns_theta_min 1.151
_exptl_absorpt_coefficient_mu 0.253
_exptl_absorpt_correction_T_max 0.7449
_exptl_absorpt_correction_T_min 0.6608
_exptl_absorpt_correction_type multi-scan
_exptl_crystal_density_diffrn 1.573
_exptl_crystal_description prism
_exptl_crystal_F_000 820
_refine_diff_density_max 0.387
_refine_diff_density_min -0.365
_refine_diff_density_rms 0.112
_refine_ls_extinction_method none
_refine_ls_goodness_of_fit_ref 1.216
_refine_ls_hydrogen_treatment constr
_refine_ls_matrix_type full
_refine_ls_number_parameters 253
_refine_ls_number_reflns 2174
_refine_ls_number_restraints 0
_refine_ls_restrained_S_all 1.216
_refine_ls_R_factor_all 0.0896
_refine_ls_R_factor_gt 0.0729
_refine_ls_shift/su_max 0.000
_refine_ls_shift/su_mean 0.000
_refine_ls_structure_factor_coef Fsqd
_refine_ls_weighting_details 'w=1/[\s^2^(Fo^2^)+(0.1614P)^2^+1.3482P] where P=(Fo^2^+2Fc^2^)/3'
_refine_ls_weighting_scheme calc
_refine_ls_wR_factor_gt 0.2434
_refine_ls_wR_factor_ref 0.2683
_reflns_Friedel_coverage 0.000
_reflns_number_gt 1760
_reflns_number_total 2174
_reflns_threshold_expression 'I > 2\s(I)'
_cod_data_source_file c8tc05612a2.cif
_cod_data_source_block WM0189_1_0ma_a
_cod_original_cell_volume 1720(3)
_cod_original_sg_symbol_H-M 'P 21/c'
_cod_database_code 7237551
_shelx_shelxl_version_number 2014/7
_shelx_space_group_comment
;
The symmetry employed for this shelxl refinement is uniquely defined
by the following loop, which should always be used as a source of
symmetry information in preference to the above space-group names.
They are only intended as comments.
;

loop_
_space_group_symop_operation_xyz
'x, y, z'
'-x, y+1/2, -z+1/2'
'-x, -y, -z'
'x, -y-1/2, z-1/2'

loop_
_atom_site_label
_atom_site_type_symbol
_atom_site_fract_x
_atom_site_fract_y
_atom_site_fract_z
_atom_site_U_iso_or_equiv
_atom_site_adp_type
_atom_site_occupancy
_atom_site_site_symmetry_order
_atom_site_calc_flag
_atom_site_refinement_flags_posn
_atom_site_refinement_flags_adp
S0 S 0.93314(9) 0.2771(2) 0.43977(7) 0.0592(6) Uani 1 1 d . .
C1 C 0.8129(3) 0.6647(9) 0.1890(3) 0.0465(11) Uani 1 1 d . .
O1 O 0.7570(4) 0.7424(8) 0.3465(2) 0.0877(17) Uani 1 1 d . .
O2 O 0.7168(3) 1.0950(6) 0.3067(2) 0.0646(11) Uani 1 1 d . .
C2 C 0.7686(3) 0.8572(8) 0.2114(3) 0.0465(11) Uani 1 1 d . .
C3 C 0.7426(4) 1.0172(10) 0.1543(3) 0.0625(14) Uani 1 1 d . .
H3 H 0.7142 1.1446 0.1688 0.075 Uiso 1 1 calc R U
C4 C 0.7585(4) 0.9887(11) 0.0759(3) 0.0749(18) Uani 1 1 d . .
H4 H 0.7415 1.0986 0.0385 0.090 Uiso 1 1 calc R U
C5 C 0.7993(4) 0.7993(12) 0.0529(3) 0.0733(18) Uani 1 1 d . .
H5 H 0.8083 0.7795 -0.0001 0.088 Uiso 1 1 calc R U
C6 C 0.8272(3) 0.6372(11) 0.1087(3) 0.0625(14) Uani 1 1 d . .
H6 H 0.8553 0.5106 0.0929 0.075 Uiso 1 1 calc R U
C12 C 0.8475(3) 0.5010(9) 0.2444(3) 0.0503(12) Uani 1 1 d . .
C13 C 0.8811(3) 0.3623(9) 0.2861(3) 0.0534(13) Uani 1 1 d . .
C14 C 0.9209(3) 0.2080(8) 0.3402(3) 0.0498(12) Uani 1 1 d . .
C15 C 0.9541(3) -0.0017(9) 0.3248(3) 0.0573(13) Uani 1 1 d . .
H15 H 0.9534 -0.0673 0.2745 0.069 Uiso 1 1 calc R U
C16 C 0.9892(3) -0.1067(9) 0.3921(3) 0.0560(13) Uani 1 1 d . .
H16 H 1.0135 -0.2502 0.3910 0.067 Uiso 1 1 calc R U
C17 C 0.9845(3) 0.0222(8) 0.4604(3) 0.0488(12) Uani 1 1 d . .
C21 C 0.7483(3) 0.8856(9) 0.2953(3) 0.0512(12) Uani 1 1 d . .
C22 C 0.6905(4) 1.1454(11) 0.3844(3) 0.0663(15) Uani 1 1 d . .
H22A H 0.7019 1.3060 0.3986 0.080 Uiso 1 1 calc R U
H22B H 0.7161 1.0451 0.4238 0.080 Uiso 1 1 calc R U
C23 C 0.6064(3) 1.1049(9) 0.3824(2) 0.0541(13) Uani 1 1 d . .
C24 C 0.5733(4) 0.9117(9) 0.4167(3) 0.0593(15) Uani 1 1 d . .
F24 F 0.6164(3) 0.7529(6) 0.4564(2) 0.0859(13) Uani 1 1 d . .
C25 C 0.4963(4) 0.8759(9) 0.4124(3) 0.0622(15) Uani 1 1 d . .
F25 F 0.4663(3) 0.6879(6) 0.4471(2) 0.0899(14) Uani 1 1 d . .
C26 C 0.4484(4) 1.0355(10) 0.3733(3) 0.0628(15) Uani 1 1 d . .
F26 F 0.3736(2) 1.0035(7) 0.3703(2) 0.0888(12) Uani 1 1 d . .
C27 C 0.4793(4) 1.2300(9) 0.3394(3) 0.0572(14) Uani 1 1 d . .
F27 F 0.4334(2) 1.3856(6) 0.3005(2) 0.0822(11) Uani 1 1 d . .
C28 C 0.5564(4) 1.2606(8) 0.3442(3) 0.0549(14) Uani 1 1 d . .
F28 F 0.5844(2) 1.4515(6) 0.30906(18) 0.0744(10) Uani 1 1 d . .

loop_
_atom_site_aniso_label
_atom_site_aniso_U_11
_atom_site_aniso_U_22
_atom_site_aniso_U_33
_atom_site_aniso_U_23
_atom_site_aniso_U_13
_atom_site_aniso_U_12
S0 0.0725(11) 0.0546(9) 0.0500(9) 0.0083(5) 0.0013(7) 0.0163(6)
C1 0.043(3) 0.057(3) 0.039(2) 0.006(2) -0.003(2) 0.000(2)
O1 0.141(5) 0.082(3) 0.042(2) 0.0117(19) 0.017(2) 0.037(3)
O2 0.082(3) 0.060(2) 0.053(2) 0.0002(17) 0.0126(19) 0.013(2)
C2 0.048(3) 0.052(3) 0.039(2) 0.002(2) 0.000(2) -0.001(2)
C3 0.075(4) 0.059(3) 0.053(3) 0.010(2) -0.002(3) 0.007(3)
C4 0.099(5) 0.083(4) 0.041(3) 0.020(3) -0.011(3) 0.007(4)
C5 0.086(4) 0.100(5) 0.033(2) 0.011(3) 0.002(3) -0.001(4)
C6 0.060(3) 0.081(4) 0.046(3) -0.001(3) 0.005(2) 0.004(3)
C12 0.049(3) 0.056(3) 0.045(2) 0.004(2) -0.001(2) 0.003(2)
C13 0.052(3) 0.055(3) 0.054(3) 0.005(2) 0.003(2) 0.001(3)
C14 0.049(3) 0.050(3) 0.050(3) 0.012(2) 0.001(2) 0.001(2)
C15 0.061(3) 0.056(3) 0.055(3) -0.001(2) 0.001(2) 0.003(3)
C16 0.059(3) 0.049(3) 0.059(3) 0.004(2) -0.004(2) 0.002(2)
C17 0.048(3) 0.044(2) 0.055(3) 0.012(2) 0.004(2) -0.003(2)
C21 0.055(3) 0.056(3) 0.041(2) 0.001(2) -0.004(2) 0.002(2)
C22 0.081(4) 0.070(3) 0.046(3) -0.014(3) -0.004(3) 0.011(3)
C23 0.078(4) 0.052(3) 0.032(2) -0.011(2) 0.006(2) 0.007(3)
C24 0.091(4) 0.047(3) 0.040(3) -0.006(2) 0.006(3) 0.011(3)
F24 0.119(4) 0.072(2) 0.066(2) 0.0156(16) 0.005(2) 0.031(2)
C25 0.095(5) 0.048(3) 0.044(3) -0.005(2) 0.014(3) -0.005(3)
F25 0.138(4) 0.059(2) 0.076(2) 0.0042(16) 0.029(2) -0.010(2)
C26 0.075(4) 0.066(3) 0.049(3) -0.013(2) 0.009(3) -0.003(3)
F26 0.077(3) 0.092(3) 0.098(3) -0.014(2) 0.010(2) -0.007(2)
C27 0.072(4) 0.053(3) 0.046(3) -0.004(2) -0.001(3) 0.009(3)
F27 0.085(3) 0.080(2) 0.079(2) 0.0133(18) -0.0095(19) 0.021(2)
C28 0.084(4) 0.047(3) 0.034(2) -0.001(2) 0.003(2) 0.002(3)
F28 0.099(3) 0.0612(18) 0.0627(19) 0.0106(15) 0.0040(18) -0.0039(18)

loop_
_atom_type_symbol
_atom_type_description
_atom_type_scat_dispersion_real
_atom_type_scat_dispersion_imag
_atom_type_scat_source
C C 0.0033 0.0016 'International Tables Vol C Tables 4.2.6.8 and 6.1.1.4'
H H 0.0000 0.0000 'International Tables Vol C Tables 4.2.6.8 and 6.1.1.4'
F F 0.0171 0.0103 'International Tables Vol C Tables 4.2.6.8 and 6.1.1.4'
O O 0.0106 0.0060 'International Tables Vol C Tables 4.2.6.8 and 6.1.1.4'
S S 0.1246 0.1234 'International Tables Vol C Tables 4.2.6.8 and 6.1.1.4'

loop_
_geom_angle_atom_site_label_1
_geom_angle_atom_site_label_2
_geom_angle_atom_site_label_3
_geom_angle
_geom_angle_site_symmetry_1
_geom_angle_site_symmetry_3
C14 S0 C17 91.9(2) . .
C6 C1 C2 118.9(4) . .
C6 C1 C12 117.5(5) . .
C2 C1 C12 123.6(4) . .
C21 O2 C22 118.0(4) . .
C3 C2 C1 119.4(4) . .
C3 C2 C21 119.9(5) . .
C1 C2 C21 120.7(4) . .
C4 C3 C2 120.6(5) . .
C4 C3 H3 119.7 . .
C2 C3 H3 119.7 . .
C5 C4 C3 120.7(5) . .
C5 C4 H4 119.7 . .
C3 C4 H4 119.7 . .
C4 C5 C6 120.3(5) . .
C4 C5 H5 119.9 . .
C6 C5 H5 119.9 . .
C5 C6 C1 120.1(6) . .
C5 C6 H6 119.9 . .
C1 C6 H6 119.9 . .
C13 C12 C1 174.3(5) . .
C12 C13 C14 176.0(6) . .
C15 C14 C13 128.4(5) . .
C15 C14 S0 111.1(4) . .
C13 C14 S0 120.5(4) . .
C14 C15 C16 113.3(5) . .
C14 C15 H15 123.4 . .
C16 C15 H15 123.4 . .
C17 C16 C15 113.8(5) . .
C17 C16 H16 123.1 . .
C15 C16 H16 123.1 . .
C16 C17 C17 130.2(6) . 3_756
C16 C17 S0 110.0(4) . .
C17 C17 S0 119.8(5) 3_756 .
O1 C21 O2 122.9(4) . .
O1 C21 C2 125.8(5) . .
O2 C21 C2 111.3(4) . .
O2 C22 C23 109.1(5) . .
O2 C22 H22A 109.9 . .
C23 C22 H22A 109.9 . .
O2 C22 H22B 109.9 . .
C23 C22 H22B 109.9 . .
H22A C22 H22B 108.3 . .
C28 C23 C24 115.6(6) . .
C28 C23 C22 120.7(5) . .
C24 C23 C22 123.7(5) . .
F24 C24 C25 117.0(5) . .
F24 C24 C23 120.4(6) . .
C25 C24 C23 122.5(5) . .
F25 C25 C24 120.8(6) . .
F25 C25 C26 119.2(6) . .
C24 C25 C26 120.0(5) . .
F26 C26 C27 121.0(6) . .
F26 C26 C25 120.1(5) . .
C27 C26 C25 118.9(6) . .
F27 C27 C28 120.5(5) . .
F27 C27 C26 119.5(6) . .
C28 C27 C26 119.9(5) . .
F28 C28 C27 118.1(5) . .
F28 C28 C23 118.8(6) . .
C27 C28 C23 123.1(5) . .

loop_
_geom_bond_atom_site_label_1
_geom_bond_atom_site_label_2
_geom_bond_distance
_geom_bond_site_symmetry_2
S0 C14 1.732(5) .
S0 C17 1.746(5) .
C1 C6 1.410(7) .
C1 C2 1.423(7) .
C1 C12 1.436(7) .
O1 C21 1.197(6) .
O2 C21 1.344(7) .
O2 C22 1.455(6) .
C2 C3 1.390(7) .
C2 C21 1.499(6) .
C3 C4 1.386(8) .
C3 H3 0.9300 .
C4 C5 1.377(9) .
C4 H4 0.9300 .
C5 C6 1.392(9) .
C5 H5 0.9300 .
C6 H6 0.9300 .
C12 C13 1.196(7) .
C13 C14 1.426(7) .
C14 C15 1.373(7) .
C15 C16 1.398(8) .
C15 H15 0.9300 .
C16 C17 1.381(7) .
C16 H16 0.9300 .
C17 C17 1.437(10) 3_756
C22 C23 1.509(9) .
C22 H22A 0.9700 .
C22 H22B 0.9700 .
C23 C28 1.388(8) .
C23 C24 1.399(8) .
C24 F24 1.341(7) .
C24 C25 1.379(10) .
C25 F25 1.355(7) .
C25 C26 1.386(9) .
C26 F26 1.338(8) .
C26 C27 1.385(8) .
C27 F27 1.349(7) .
C27 C28 1.376(9) .
C28 F28 1.357(6) .
